data_7212904
loop_
_publ_author_name
'Mo, Hong'
'Radke, Karla R.'
'Ogawa, Katsu'
'Heth, Christopher L.'
'Erpelding, Brett T.'
'Rasmussen, Seth C.'

_publ_section_title
;
 Solution and solid-state properties of highly fluorescent
 dithieno[3,2-b:2',3'-d]pyrrole-based oligothiophenes.
;
_journal_issue 43
_journal_name_full 'Physical chemistry chemical physics : PCCP'
_journal_page_first 14585
_journal_page_last 14595
_journal_paper_doi 10.1039/c0cp00970a
_journal_volume 12
_journal_year 2010
_chemical_formula_moiety 'C20 H17 N S4'
_chemical_formula_sum 'C20 H17 N S4'
_chemical_formula_weight 399.59
_chemical_melting_point 168
_chemical_name_common N-tert-Butyl-2,6-bis(2'-thienyl)dithieno(3,2-b:2',3'-d)pyrrole
_chemical_name_systematic
;
N-tert-Butyl-2,6-bis(2'-thienyl)dithieno[3,2-b:2',3'-d]pyrrole
;
_space_group_IT_number 14
_symmetry_cell_setting monoclinic
_symmetry_space_group_name_Hall '-P 2ybc'
_symmetry_space_group_name_H-M 'P 1 21/c 1'
_atom_sites_solution_hydrogens geom
_atom_sites_solution_primary direct
_atom_sites_solution_secondary difmap
_audit_creation_method SHELXL-97
_cell_angle_alpha 90.00
_cell_angle_beta 108.37(3)
_cell_angle_gamma 90.00
_cell_formula_units_Z 4
_cell_length_a 17.489(4)
_cell_length_b 7.8855(16)
_cell_length_c 14.540(3)
_cell_measurement_temperature 293(2)
_cell_volume 1903.0(8)
_computing_structure_refinement 'SHELXL-97 (Sheldrick, 1997)'
_computing_structure_solution 'SHELXS-97 (Sheldrick, 1990)'
_diffrn_ambient_temperature 293(2)
_diffrn_measured_fraction_theta_full 0.971
_diffrn_measured_fraction_theta_max 0.971
_diffrn_measurement_device_type 'Bruker 1K CCd Diffractometer'
_diffrn_measurement_method 'Phi plus Omega Scan'
_diffrn_radiation_monochromator graphite
_diffrn_radiation_source 'fine-focus sealed tube'
_diffrn_radiation_type MoK\a
_diffrn_radiation_wavelength 0.71073
_diffrn_reflns_av_R_equivalents 0.0939
_diffrn_reflns_av_sigmaI/netI 0.0759
_diffrn_reflns_limit_h_max 22
_diffrn_reflns_limit_h_min -22
_diffrn_reflns_limit_k_max 10
_diffrn_reflns_limit_k_min -10
_diffrn_reflns_limit_l_max 18
_diffrn_reflns_limit_l_min -18
_diffrn_reflns_number 37314
_diffrn_reflns_theta_full 27.49
_diffrn_reflns_theta_max 27.49
_diffrn_reflns_theta_min 2.45
_exptl_absorpt_coefficient_mu 0.502
_exptl_absorpt_correction_T_max 0.9051
_exptl_absorpt_correction_T_min 0.8545
_exptl_absorpt_correction_type multi-scan
_exptl_absorpt_process_details 'SADABS v2.03'
_exptl_crystal_colour yellow
_exptl_crystal_density_diffrn 1.395
_exptl_crystal_density_method 'not measured'
_exptl_crystal_description needle
_exptl_crystal_F_000 832
_exptl_crystal_size_max 0.30
_exptl_crystal_size_mid 0.20
_exptl_crystal_size_min 0.20
_refine_diff_density_max 0.268
_refine_diff_density_min -0.300
_refine_diff_density_rms 0.047
_refine_ls_extinction_method none
_refine_ls_goodness_of_fit_ref 1.003
_refine_ls_hydrogen_treatment constr
_refine_ls_matrix_type full
_refine_ls_number_parameters 230
_refine_ls_number_reflns 4247
_refine_ls_number_restraints 0
_refine_ls_restrained_S_all 1.003
_refine_ls_R_factor_all 0.1027
_refine_ls_R_factor_gt 0.0386
_refine_ls_shift/su_max 0.000
_refine_ls_shift/su_mean 0.000
_refine_ls_structure_factor_coef Fsqd
_refine_ls_weighting_details 'calc w=1/[\s^2^(Fo^2^)+(0.0345P)^2^+0.0000P] where P=(Fo^2^+2Fc^2^)/3'
_refine_ls_weighting_scheme calc
_refine_ls_wR_factor_gt 0.0814
_refine_ls_wR_factor_ref 0.0877
_reflns_number_gt 2227
_reflns_number_total 4247
_reflns_threshold_expression >2sigma(I)
_cod_data_source_file c0cp00970a.txt
_cod_data_source_block ta
_cod_depositor_comments
;
The following automatic conversions were performed:

'_symmetry_cell_setting' value 'Monoclinic' changed to 'monoclinic'
according to /home/saulius/struct/CIF-dictionaries/cif_core.dic
dictionary named 'cif_core.dic' version 2.4.2 from
2011-04-26.

'_exptl_absorpt_correction_type' value 'Multi-Scan'
changed to 'multi-scan' according to
/home/saulius/struct/CIF-dictionaries/cif_core.dic dictionary named
'cif_core.dic' version 2.4.2 from 2011-04-26.

Automatic conversion script
Id: cif_fix_values 1891 2012-01-12 08:04:46Z andrius 
;
_cod_original_sg_symbol_H-M P21/c
_cod_database_code 7212904

loop_
_symmetry_equiv_pos_as_xyz
'x, y, z'
'-x, y+1/2, -z+1/2'
'-x, -y, -z'
'x, -y-1/2, z-1/2'

loop_
_atom_site_label
_atom_site_type_symbol
_atom_site_fract_x
_atom_site_fract_y
_atom_site_fract_z
_atom_site_U_iso_or_equiv
_atom_site_adp_type
_atom_site_occupancy
_atom_site_symmetry_multiplicity
_atom_site_calc_flag
_atom_site_refinement_flags
_atom_site_disorder_assembly
_atom_site_disorder_group
S1 S 0.10825(4) 0.67188(6) 0.30995(4) 0.05199(19) Uani 1 1 d . C .
S2 S 0.27163(4) 0.71890(7) 0.58055(4) 0.05534(19) Uani 1 1 d . C .
N1 N 0.25858(10) 1.04091(19) 0.37908(12) 0.0455(4) Uani 1 1 d . C .
C1 C -0.04123(16) 0.7129(3) -0.04759(19) 0.0665(7) Uani 1 1 d . . .
H1A H -0.0571 0.7115 -0.1149 0.080 Uiso 1 1 calc R A 1
C2 C -0.08768(16) 0.6477(3) 0.00110(19) 0.0721(8) Uani 1 1 d . C .
H2A H -0.1372 0.5981 -0.0308 0.087 Uiso 1 1 calc R B 1
S3 S 0.04197(7) 0.79279(13) 0.01488(8) 0.0692(6) Uani 0.448(9) 1 d P C 1
C3 C -0.05386(6) 0.65909(13) 0.11713(8) 0.0772(6) Uani 0.45(2) 1 d P C 1
H3A H -0.0741 0.6238 0.1660 0.093 Uiso 0.45(2) 1 calc PR C 1
S3' S -0.05386(6) 0.65909(13) 0.11713(8) 0.0772(6) Uani 0.552(9) 1 d P C 2
C3' C 0.04197(7) 0.79279(13) 0.01488(8) 0.0692(6) Uani 0.55(2) 1 d P C 2
H3'A H 0.0836 0.8435 -0.0022 0.083 Uiso 0.55(2) 1 calc PR C 2
C4 C 0.02956(13) 0.7559(2) 0.11795(15) 0.0455(5) Uani 1 1 d . . .
C5 C 0.09160(12) 0.8025(2) 0.20873(15) 0.0422(5) Uani 1 1 d . C .
C6 C 0.14249(12) 0.9375(2) 0.22517(14) 0.0437(5) Uani 1 1 d . . .
H6A H 0.1421 1.0191 0.1788 0.052 Uiso 1 1 calc R C .
C7 C 0.19625(12) 0.9391(2) 0.32139(14) 0.0401(5) Uani 1 1 d . C .
C8 C 0.18478(12) 0.8020(2) 0.37610(15) 0.0421(5) Uani 1 1 d . . .
C9 C 0.24103(12) 0.8175(2) 0.46929(15) 0.0431(5) Uani 1 1 d . C .
C10 C 0.28575(12) 0.9636(2) 0.46947(15) 0.0409(5) Uani 1 1 d . . .
C11 C 0.34438(12) 0.9962(2) 0.56016(15) 0.0466(5) Uani 1 1 d . C .
H11A H 0.3790 1.0888 0.5724 0.056 Uiso 1 1 calc R . .
C12 C 0.34412(12) 0.8759(2) 0.62749(15) 0.0437(5) Uani 1 1 d . . .
C13 C 0.39412(12) 0.8672(2) 0.72828(15) 0.0448(5) Uani 1 1 d . C .
S4 S 0.48534(4) 0.96003(9) 0.76746(6) 0.0578(4) Uani 0.748(8) 1 d P C 1
C14 C 0.37290(10) 0.77894(18) 0.80790(11) 0.0658(8) Uani 0.71(2) 1 d P C 1
H14A H 0.3263 0.7183 0.8036 0.079 Uiso 0.71(2) 1 calc PR C 1
S4' S 0.37290(10) 0.77894(18) 0.80790(11) 0.0658(8) Uani 0.252(8) 1 d P C 2
C14' C 0.48534(4) 0.96003(9) 0.76746(6) 0.0578(4) Uani 0.29(2) 1 d P C 2
H14B H 0.5154 1.0218 0.7365 0.069 Uiso 0.29(2) 1 calc PR C 2
C15 C 0.44207(17) 0.8096(3) 0.89413(18) 0.0683(7) Uani 1 1 d . . .
H15A H 0.4442 0.7676 0.9547 0.082 Uiso 1 1 calc R C 1
C16 C 0.50173(15) 0.9011(3) 0.88105(18) 0.0691(7) Uani 1 1 d . C .
H16A H 0.5482 0.9291 0.9310 0.083 Uiso 1 1 calc R D 1
C17 C 0.28988(14) 1.2067(2) 0.35584(17) 0.0553(6) Uani 1 1 d . . .
C18 C 0.37984(16) 1.1885(3) 0.3719(2) 0.0779(8) Uani 1 1 d . C .
H18A H 0.3885 1.1050 0.3282 0.117 Uiso 1 1 calc R . .
H18B H 0.4064 1.1536 0.4375 0.117 Uiso 1 1 calc R . .
H18C H 0.4014 1.2954 0.3603 0.117 Uiso 1 1 calc R . .
C19 C 0.27518(15) 1.3415(2) 0.42484(18) 0.0705(8) Uani 1 1 d . C .
H19A H 0.2183 1.3533 0.4137 0.106 Uiso 1 1 calc R . .
H19B H 0.2970 1.4482 0.4132 0.106 Uiso 1 1 calc R . .
H19C H 0.3011 1.3073 0.4907 0.106 Uiso 1 1 calc R . .
C20 C 0.24653(19) 1.2586(3) 0.25300(19) 0.0979(11) Uani 1 1 d . C .
H20A H 0.2559 1.1756 0.2094 0.147 Uiso 1 1 calc R . .
H20B H 0.2663 1.3668 0.2403 0.147 Uiso 1 1 calc R . .
H20C H 0.1898 1.2664 0.2436 0.147 Uiso 1 1 calc R . .

loop_
_atom_site_aniso_label
_atom_site_aniso_U_11
_atom_site_aniso_U_22
_atom_site_aniso_U_33
_atom_site_aniso_U_23
_atom_site_aniso_U_13
_atom_site_aniso_U_12
S1 0.0567(4) 0.0492(3) 0.0454(4) -0.0003(3) 0.0094(3) -0.0161(3)
S2 0.0625(4) 0.0493(3) 0.0461(4) 0.0044(3) 0.0054(3) -0.0120(3)
N1 0.0514(11) 0.0405(9) 0.0405(11) 0.0002(8) 0.0087(9) -0.0130(8)
C1 0.0654(18) 0.0671(15) 0.0521(16) -0.0029(13) -0.0029(14) 0.0014(13)
C2 0.0571(17) 0.0729(17) 0.073(2) -0.0103(14) 0.0015(15) -0.0131(13)
S3 0.0753(10) 0.0719(8) 0.0480(8) -0.0085(5) 0.0018(6) -0.0066(6)
C3 0.0628(8) 0.0935(9) 0.0682(9) -0.0089(6) 0.0103(6) -0.0219(6)
S3' 0.0628(8) 0.0935(9) 0.0682(9) -0.0089(6) 0.0103(6) -0.0219(6)
C3' 0.0753(10) 0.0719(8) 0.0480(8) -0.0085(5) 0.0018(6) -0.0066(6)
C4 0.0489(14) 0.0398(11) 0.0474(14) -0.0047(10) 0.0146(12) -0.0007(10)
C5 0.0442(13) 0.0420(11) 0.0414(13) -0.0042(9) 0.0149(11) -0.0025(10)
C6 0.0513(14) 0.0405(12) 0.0399(13) -0.0008(10) 0.0155(11) -0.0055(10)
C7 0.0408(13) 0.0401(11) 0.0404(13) -0.0039(10) 0.0143(11) -0.0040(10)
C8 0.0436(13) 0.0389(11) 0.0425(13) -0.0017(10) 0.0116(11) -0.0057(10)
C9 0.0433(13) 0.0419(12) 0.0427(13) -0.0010(10) 0.0115(11) -0.0029(10)
C10 0.0454(13) 0.0358(11) 0.0427(14) -0.0011(10) 0.0154(11) -0.0031(10)
C11 0.0432(13) 0.0434(12) 0.0501(14) -0.0075(11) 0.0101(11) -0.0076(10)
C12 0.0420(13) 0.0417(11) 0.0455(14) -0.0028(10) 0.0111(11) 0.0012(9)
C13 0.0440(13) 0.0415(11) 0.0447(14) -0.0061(10) 0.0080(11) 0.0055(10)
S4 0.0460(5) 0.0639(5) 0.0596(6) -0.0076(4) 0.0112(4) -0.0007(3)
C14 0.0703(13) 0.0648(11) 0.0558(11) 0.0023(8) 0.0107(9) 0.0082(8)
S4' 0.0703(13) 0.0648(11) 0.0558(11) 0.0023(8) 0.0107(9) 0.0082(8)
C14' 0.0460(5) 0.0639(5) 0.0596(6) -0.0076(4) 0.0112(4) -0.0007(3)
C15 0.083(2) 0.0661(16) 0.0481(16) 0.0057(13) 0.0101(15) 0.0118(15)
C16 0.0548(17) 0.0658(15) 0.0671(19) -0.0161(14) -0.0087(14) 0.0159(13)
C17 0.0598(16) 0.0471(13) 0.0543(16) 0.0031(11) 0.0116(13) -0.0170(11)
C18 0.080(2) 0.0706(17) 0.093(2) -0.0097(14) 0.0413(17) -0.0265(14)
C19 0.0810(19) 0.0437(13) 0.0816(19) -0.0046(13) 0.0183(16) -0.0055(12)
C20 0.126(3) 0.0819(18) 0.0628(19) 0.0244(14) -0.0024(18) -0.0566(17)

loop_
_atom_type_symbol
_atom_type_description
_atom_type_scat_dispersion_real
_atom_type_scat_dispersion_imag
_atom_type_scat_source
C C 0.0033 0.0016 'International Tables Vol C Tables 4.2.6.8 and 6.1.1.4'
H H 0.0000 0.0000 'International Tables Vol C Tables 4.2.6.8 and 6.1.1.4'
N N 0.0061 0.0033 'International Tables Vol C Tables 4.2.6.8 and 6.1.1.4'
S S 0.1246 0.1234 'International Tables Vol C Tables 4.2.6.8 and 6.1.1.4'

loop_
_geom_angle_atom_site_label_1
_geom_angle_atom_site_label_2
_geom_angle_atom_site_label_3
_geom_angle
C8 S1 C5 90.77(10)
C9 S2 C12 91.12(10)
C10 N1 C7 106.54(15)
C10 N1 C17 123.80(16)
C7 N1 C17 129.56(17)
C2 C1 S3 116.8(2)
C2 C1 H1A 121.6
S3 C1 H1A 121.6
C1 C2 C3 116.8(2)
C1 C2 H2A 121.6
C3 C2 H2A 121.6
C1 S3 C4 95.35(15)
C2 C3 C4 93.79(14)
C2 C3 H3A 133.1
C4 C3 H3A 133.1
C5 C4 S3 120.98(17)
C5 C4 C3 121.75(17)
S3 C4 C3 117.24(14)
C6 C5 C4 127.74(19)
C6 C5 S1 112.83(16)
C4 C5 S1 119.40(14)
C5 C6 C7 111.97(18)
C5 C6 H6A 124.0
C7 C6 H6A 124.0
C8 C7 N1 109.14(17)
C8 C7 C6 112.71(17)
N1 C7 C6 138.14(18)
C7 C8 C9 107.42(17)
C7 C8 S1 111.72(15)
C9 C8 S1 140.86(16)
C10 C9 C8 107.22(18)
C10 C9 S2 111.35(15)
C8 C9 S2 141.43(16)
N1 C10 C9 109.68(17)
N1 C10 C11 137.13(18)
C9 C10 C11 113.17(18)
C12 C11 C10 112.16(18)
C12 C11 H11A 123.9
C10 C11 H11A 123.9
C11 C12 C13 128.30(18)
C11 C12 S2 112.20(16)
C13 C12 S2 119.49(15)
C12 C13 C14 125.88(18)
C12 C13 S4 121.74(17)
C14 C13 S4 112.38(14)
C16 S4 C13 93.63(13)
C15 C14 C13 104.29(17)
C15 C14 H14A 127.9
C13 C14 H14A 127.9
C16 C15 C14 116.2(2)
C16 C15 H15A 121.9
C14 C15 H15A 121.9
C15 C16 S4 113.50(19)
C15 C16 H16A 123.2
S4 C16 H16A 123.2
N1 C17 C20 110.87(17)
N1 C17 C18 108.45(18)
C20 C17 C18 110.6(2)
N1 C17 C19 107.96(19)
C20 C17 C19 109.0(2)
C18 C17 C19 109.99(19)
C17 C18 H18A 109.5
C17 C18 H18B 109.5
H18A C18 H18B 109.5
C17 C18 H18C 109.5
H18A C18 H18C 109.5
H18B C18 H18C 109.5
C17 C19 H19A 109.5
C17 C19 H19B 109.5
H19A C19 H19B 109.5
C17 C19 H19C 109.5
H19A C19 H19C 109.5
H19B C19 H19C 109.5
C17 C20 H20A 109.5
C17 C20 H20B 109.5
H20A C20 H20B 109.5
C17 C20 H20C 109.5
H20A C20 H20C 109.5
H20B C20 H20C 109.5

loop_
_geom_bond_atom_site_label_1
_geom_bond_atom_site_label_2
_geom_bond_distance
S1 C8 1.720(2)
S1 C5 1.744(2)
S2 C9 1.721(2)
S2 C12 1.749(2)
N1 C10 1.390(2)
N1 C7 1.400(2)
N1 C17 1.497(2)
C1 C2 1.337(3)
C1 S3 1.583(3)
C1 H1A 0.9300
C2 C3 1.605(3)
C2 H2A 0.9300
S3 C4 1.607(2)
C3 C4 1.643(2)
C3 H3A 0.9300
C4 C5 1.467(3)
C5 C6 1.359(3)
C6 C7 1.419(3)
C6 H6A 0.9300
C7 C8 1.394(3)
C8 C9 1.407(3)
C9 C10 1.392(3)
C10 C11 1.416(3)
C11 C12 1.364(3)
C11 H11A 0.9300
C12 C13 1.452(3)
C13 C14 1.494(3)
C13 S4 1.683(2)
S4 C16 1.651(3)
C14 C15 1.462(3)
C14 H14A 0.9300
C15 C16 1.330(3)
C15 H15A 0.9300
C16 H16A 0.9300
C17 C20 1.504(3)
C17 C18 1.523(3)
C17 C19 1.538(3)
C18 H18A 0.9600
C18 H18B 0.9600
C18 H18C 0.9600
C19 H19A 0.9600
C19 H19B 0.9600
C19 H19C 0.9600
C20 H20A 0.9600
C20 H20B 0.9600
C20 H20C 0.9600
